data_1544825
loop_
_publ_author_name
'Nagarajan, Kalaivanan'
'Mallia, Ajith R.'
'Muraleedharan, Keerthi'
'Hariharan, Mahesh'

_publ_section_title
;
 Enhanced intersystem crossing in core-twisted aromatics
;
_journal_issue 3
_journal_name_full 'Chem. Sci.'
_journal_page_first 1776
_journal_paper_doi 10.1039/C6SC05126J
_journal_volume 8
_journal_year 2017
_chemical_formula_moiety 'C76 H54 N2 O4, 4(C7 H8)'
_chemical_formula_sum 'C104 H86 N2 O4'
_chemical_formula_weight 1427.74
_chemical_name_systematic
;
 ?
;
_space_group_crystal_system triclinic
_space_group_IT_number 2
_space_group_name_Hall '-P 1'
_space_group_name_H-M_alt 'P -1'
_symmetry_space_group_name_Hall '-P 1'
_symmetry_space_group_name_H-M 'P -1'
_atom_sites_solution_hydrogens geom
_audit_creation_method SHELXL-2014
_cell_angle_alpha 76.067(2)
_cell_angle_beta 89.834(2)
_cell_angle_gamma 72.7700(10)
_cell_formula_units_Z 1
_cell_length_a 11.4627(5)
_cell_length_b 11.8704(5)
_cell_length_c 15.6450(6)
_cell_measurement_reflns_used 4049
_cell_measurement_temperature 296(2)
_cell_measurement_theta_max 23.53
_cell_measurement_theta_min 2.40
_cell_volume 1968.03(14)
_computing_cell_refinement 'Bruker SAINT'
_computing_data_collection 'Bruker APEX2'
_computing_data_reduction 'Bruker SAINT'
_computing_molecular_graphics 'Bruker SHELXTL'
_computing_publication_material 'Bruker SHELXTL'
_computing_structure_refinement 'SHELXL-2014 (Sheldrick, 2014)'
_computing_structure_solution 'SHELXL-2014 (Sheldrick, 2014)'
_diffrn_ambient_temperature 296(2)
_diffrn_detector_area_resol_mean 0
_diffrn_measured_fraction_theta_full 0.991
_diffrn_measured_fraction_theta_max 0.990
_diffrn_measurement_device_type 'Bruker APEX-II CCD'
_diffrn_measurement_method '\f and \w scans'
_diffrn_radiation_type MoK\a
_diffrn_radiation_wavelength 0.71073
_diffrn_reflns_av_R_equivalents 0.0631
_diffrn_reflns_av_unetI/netI 0.0748
_diffrn_reflns_Laue_measured_fraction_full 0.991
_diffrn_reflns_Laue_measured_fraction_max 0.990
_diffrn_reflns_limit_h_max 14
_diffrn_reflns_limit_h_min -14
_diffrn_reflns_limit_k_max 14
_diffrn_reflns_limit_k_min -14
_diffrn_reflns_limit_l_max 19
_diffrn_reflns_limit_l_min -19
_diffrn_reflns_number 31608
_diffrn_reflns_point_group_measured_fraction_full 0.991
_diffrn_reflns_point_group_measured_fraction_max 0.990
_diffrn_reflns_theta_full 25.242
_diffrn_reflns_theta_max 26.000
_diffrn_reflns_theta_min 2.379
_diffrn_source 'sealed tube'
_exptl_absorpt_coefficient_mu 0.072
_exptl_absorpt_correction_T_max 0.9918
_exptl_absorpt_correction_T_min 0.9891
_exptl_absorpt_correction_type multi-scan
_exptl_absorpt_process_details SADABS
_exptl_crystal_colour red
_exptl_crystal_density_diffrn 1.205
_exptl_crystal_density_meas 1.205
_exptl_crystal_density_method NONE
_exptl_crystal_description block
_exptl_crystal_F_000 756
_exptl_crystal_size_max 0.200
_exptl_crystal_size_mid 0.150
_exptl_crystal_size_min 0.150
_refine_diff_density_max 0.563
_refine_diff_density_min -0.276
_refine_diff_density_rms 0.042
_refine_ls_extinction_method none
_refine_ls_goodness_of_fit_ref 1.025
_refine_ls_hydrogen_treatment constr
_refine_ls_matrix_type full
_refine_ls_number_parameters 472
_refine_ls_number_reflns 7652
_refine_ls_number_restraints 1
_refine_ls_restrained_S_all 1.049
_refine_ls_R_factor_all 0.1469
_refine_ls_R_factor_gt 0.0694
_refine_ls_shift/su_max 0.001
_refine_ls_shift/su_mean 0.000
_refine_ls_structure_factor_coef Fsqd
_refine_ls_weighting_details 'w=1/[\s^2^(Fo^2^)+(0.0985P)^2^+0.2570P] where P=(Fo^2^+2Fc^2^)/3'
_refine_ls_weighting_scheme calc
_refine_ls_wR_factor_gt 0.1717
_refine_ls_wR_factor_ref 0.2099
_reflns_Friedel_coverage 0.000
_reflns_number_gt 3794
_reflns_number_total 7652
_reflns_threshold_expression 'I > 2\s(I)'
_cod_data_source_file c6sc05126j2.cif
_cod_data_source_block 2d
_cod_depositor_comments 'Adding full bibliography for 1544824--1544825.cif.'
_cod_database_code 1544825
_shelx_space_group_comment
;
The symmetry employed for this shelxl refinement is uniquely defined
by the following loop, which should always be used as a source of
symmetry information in preference to the above space-group names.
They are only intended as comments.
;
_shelx_estimated_absorpt_t_min 0.986
_shelx_estimated_absorpt_t_max 0.989
_shelxl_version_number 2014-3

loop_
_space_group_symop_operation_xyz
'x, y, z'
'-x, -y, -z'

loop_
_atom_site_label
_atom_site_type_symbol
_atom_site_fract_x
_atom_site_fract_y
_atom_site_fract_z
_atom_site_U_iso_or_equiv
_atom_site_adp_type
_atom_site_occupancy
_atom_site_site_symmetry_order
_atom_site_calc_flag
_atom_site_refinement_flags_posn
_atom_site_refinement_flags_adp
C1 C 0.9158(3) 0.1783(3) 0.24456(16) 0.0401(7) Uani 1 1 d . .
C2 C 0.8948(3) 0.0680(3) 0.24706(18) 0.0471(7) Uani 1 1 d . .
C3 C 0.7948(3) 0.0286(3) 0.2977(2) 0.0627(9) Uani 1 1 d . .
H3 H 0.7455 0.0976 0.3193 0.075 Uiso 1 1 calc R U
C4 C 0.8493(5) -0.0765(4) 0.3775(3) 0.1058(15) Uani 1 1 d . .
H4A H 0.9024 -0.0541 0.4132 0.159 Uiso 1 1 calc R U
H4B H 0.7847 -0.0953 0.4116 0.159 Uiso 1 1 calc R U
H4C H 0.8953 -0.1466 0.3583 0.159 Uiso 1 1 calc R U
C5 C 0.7104(4) -0.0033(5) 0.2398(3) 0.1165(17) Uani 1 1 d . .
H5A H 0.6485 -0.0276 0.2743 0.175 Uiso 1 1 calc R U
H5B H 0.6722 0.0666 0.1923 0.175 Uiso 1 1 calc R U
H5C H 0.7568 -0.0690 0.2161 0.175 Uiso 1 1 calc R U
C6 C 0.9719(3) -0.0086(3) 0.2015(2) 0.0616(9) Uani 1 1 d . .
H6 H 0.9597 -0.0826 0.2013 0.074 Uiso 1 1 calc R U
C7 C 1.0643(3) 0.0229(3) 0.1574(2) 0.0655(10) Uani 1 1 d . .
H7 H 1.1144 -0.0295 0.1273 0.079 Uiso 1 1 calc R U
C8 C 1.0844(3) 0.1313(3) 0.1568(2) 0.0591(9) Uani 1 1 d . .
H8 H 1.1488 0.1511 0.1271 0.071 Uiso 1 1 calc R U
C9 C 1.0094(3) 0.2126(3) 0.20029(18) 0.0473(8) Uani 1 1 d . .
C10 C 1.0336(3) 0.3309(3) 0.1990(2) 0.0578(9) Uani 1 1 d . .
H10 H 0.9658 0.3795 0.2257 0.069 Uiso 1 1 calc R U
C11 C 1.1524(4) 0.3096(4) 0.2538(3) 0.0888(13) Uani 1 1 d . .
H11A H 1.1653 0.3865 0.2517 0.133 Uiso 1 1 calc R U
H11B H 1.1462 0.2694 0.3139 0.133 Uiso 1 1 calc R U
H11C H 1.2200 0.2597 0.2301 0.133 Uiso 1 1 calc R U
C12 C 1.0378(4) 0.4035(4) 0.1057(2) 0.0851(12) Uani 1 1 d . .
H12A H 1.0533 0.4781 0.1074 0.128 Uiso 1 1 calc R U
H12B H 1.1019 0.3567 0.0773 0.128 Uiso 1 1 calc R U
H12C H 0.9607 0.4216 0.0732 0.128 Uiso 1 1 calc R U
C13 C 0.7222(3) 0.3324(3) 0.25029(17) 0.0412(7) Uani 1 1 d . .
C14 C 0.6359(2) 0.4011(3) 0.30399(15) 0.0371(7) Uani 1 1 d . .
C15 C 0.6726(2) 0.3930(2) 0.39201(15) 0.0341(6) Uani 1 1 d . .
C16 C 0.7927(2) 0.3260(2) 0.42834(16) 0.0359(6) Uani 1 1 d . .
C17 C 0.8783(3) 0.2513(3) 0.37825(17) 0.0427(7) Uani 1 1 d . .
C18 C 0.5871(2) 0.4481(2) 0.44516(15) 0.0326(6) Uani 1 1 d . .
C19 C 0.4642(2) 0.5108(2) 0.40983(16) 0.0344(6) Uani 1 1 d . .
C20 C 0.4309(2) 0.5282(2) 0.31937(15) 0.0348(6) Uani 1 1 d . .
C21 C 0.5193(2) 0.4683(3) 0.26940(16) 0.0386(7) Uani 1 1 d . .
H21 H 0.4978 0.4744 0.2108 0.046 Uiso 1 1 calc R U
C22 C 0.3766(2) 0.5595(2) 0.46610(15) 0.0326(6) Uani 1 1 d . .
C23 C 0.2518(2) 0.6125(2) 0.43489(15) 0.0345(6) Uani 1 1 d . .
C24 C 0.1708(2) 0.6751(3) 0.48807(16) 0.0377(7) Uani 1 1 d . .
H24 H 0.0906 0.7182 0.4658 0.045 Uiso 1 1 calc R U
C25 C 0.2158(2) 0.6125(2) 0.34644(16) 0.0359(6) Uani 1 1 d . .
C26 C 0.3047(2) 0.5939(2) 0.28610(16) 0.0365(6) Uani 1 1 d . .
C27 C 0.2662(3) 0.6439(3) 0.19194(16) 0.0386(7) Uani 1 1 d . .
C28 C 0.3470(3) 0.6753(3) 0.12971(17) 0.0481(8) Uani 1 1 d . .
H28 H 0.4287 0.6597 0.1480 0.058 Uiso 1 1 calc R U
C29 C 0.3081(3) 0.7287(3) 0.04247(18) 0.0591(9) Uani 1 1 d . .
H29 H 0.3634 0.7478 0.0022 0.071 Uiso 1 1 calc R U
C30 C 0.1873(3) 0.7540(3) 0.01441(19) 0.0635(10) Uani 1 1 d . .
H30 H 0.1617 0.7869 -0.0451 0.076 Uiso 1 1 calc R U
C31 C 0.1049(3) 0.7305(3) 0.07449(18) 0.0533(8) Uani 1 1 d . .
H31 H 0.0229 0.7511 0.0553 0.064 Uiso 1 1 calc R U
C32 C 0.1410(3) 0.6765(2) 0.16392(16) 0.0400(7) Uani 1 1 d . .
C33 C 0.0539(3) 0.6530(2) 0.22844(17) 0.0396(7) Uani 1 1 d . .
C34 C 0.0897(2) 0.6257(2) 0.31922(16) 0.0367(7) Uani 1 1 d . .
C35 C 0.0081(3) 0.5945(3) 0.38039(18) 0.0451(7) Uani 1 1 d . .
H35 H 0.0325 0.5726 0.4403 0.054 Uiso 1 1 calc R U
C36 C -0.1061(3) 0.5949(3) 0.3553(2) 0.0533(8) Uani 1 1 d . .
H36 H -0.1584 0.5738 0.3975 0.064 Uiso 1 1 calc R U
C37 C -0.1431(3) 0.6272(3) 0.2665(2) 0.0584(9) Uani 1 1 d . .
H37 H -0.2214 0.6299 0.2487 0.070 Uiso 1 1 calc R U
C38 C -0.0647(3) 0.6550(3) 0.20477(19) 0.0524(8) Uani 1 1 d . .
H38 H -0.0907 0.6759 0.1452 0.063 Uiso 1 1 calc R U
C40 C 0.5056(9) 0.8198(6) 0.4828(4) 0.198(5) Uani 1 1 d G .
C41 C 0.3849(10) 0.8889(6) 0.4855(5) 0.256(8) Uani 1 1 d G .
H41 H 0.3589 0.9126 0.5367 0.307 Uiso 1 1 calc R U
C42 C 0.3030(5) 0.9227(5) 0.4118(8) 0.322(11) Uani 1 1 d G .
H42 H 0.2223 0.9689 0.4136 0.386 Uiso 1 1 calc R U
C43 C 0.3418(9) 0.8873(7) 0.3354(6) 0.230(6) Uani 1 1 d G .
H43 H 0.2871 0.9098 0.2861 0.276 Uiso 1 1 calc R U
C44 C 0.4625(11) 0.8182(6) 0.3327(4) 0.188(4) Uani 1 1 d G .
H44 H 0.4885 0.7945 0.2815 0.226 Uiso 1 1 calc R U
C45 C 0.5444(5) 0.7844(4) 0.4064(7) 0.140(2) Uani 1 1 d G .
H45 H 0.6251 0.7382 0.4046 0.168 Uiso 1 1 calc R U
C50 C 0.3798(5) 0.3031(7) 0.0334(4) 0.295(9) Uani 1 1 d DG .
C51 C 0.3354(4) 0.2886(8) -0.0446(3) 0.218(6) Uani 1 1 d G .
H51 H 0.3127 0.3542 -0.0941 0.262 Uiso 1 1 calc R U
C52 C 0.3248(5) 0.1763(10) -0.0484(5) 0.365(13) Uani 1 1 d G .
H52 H 0.2950 0.1667 -0.1006 0.438 Uiso 1 1 calc R U
C53 C 0.3586(6) 0.0784(8) 0.0257(7) 0.308(9) Uani 1 1 d G .
H53 H 0.3515 0.0032 0.0231 0.369 Uiso 1 1 calc R U
C54 C 0.4031(5) 0.0928(7) 0.1036(5) 0.388(13) Uani 1 1 d G .
H54 H 0.4257 0.0272 0.1532 0.465 Uiso 1 1 calc R U
C55 C 0.4137(5) 0.2051(9) 0.1075(3) 0.269(10) Uani 1 1 d G .
H55 H 0.4435 0.2147 0.1596 0.322 Uiso 1 1 calc R U
C46 C 0.5790(13) 0.7930(10) 0.5584(6) 0.333(9) Uani 1 1 d . .
H46A H 0.6601 0.7454 0.5504 0.499 Uiso 1 1 calc R U
H46B H 0.5820 0.8673 0.5711 0.499 Uiso 1 1 calc R U
H46C H 0.5463 0.7476 0.6066 0.499 Uiso 1 1 calc R U
N1 N 0.8364(2) 0.2587(2) 0.29219(13) 0.0385(6) Uani 1 1 d . .
O1 O 0.69633(19) 0.3356(2) 0.17455(12) 0.0623(7) Uani 1 1 d . .
O2 O 0.97940(19) 0.1849(2) 0.40821(13) 0.0651(7) Uani 1 1 d . .
C56 C 0.3773(9) 0.4058(10) 0.0371(10) 0.251(6) Uani 1 1 d D .
H56A H 0.4105 0.4025 0.0942 0.376 Uiso 1 1 calc R U
H56B H 0.4252 0.4371 -0.0076 0.376 Uiso 1 1 calc R U
H56C H 0.2942 0.4581 0.0275 0.376 Uiso 1 1 calc R U

loop_
_atom_site_aniso_label
_atom_site_aniso_U_11
_atom_site_aniso_U_22
_atom_site_aniso_U_33
_atom_site_aniso_U_23
_atom_site_aniso_U_13
_atom_site_aniso_U_12
C1 0.0395(17) 0.0426(18) 0.0328(14) -0.0153(13) 0.0009(12) 0.0002(14)
C2 0.0466(18) 0.0429(19) 0.0467(17) -0.0168(14) -0.0006(14) -0.0015(15)
C3 0.063(2) 0.049(2) 0.074(2) -0.0179(18) 0.0103(18) -0.0120(18)
C4 0.121(4) 0.080(3) 0.097(3) 0.007(3) 0.014(3) -0.026(3)
C5 0.088(3) 0.151(5) 0.130(4) -0.033(3) 0.002(3) -0.066(3)
C6 0.067(2) 0.046(2) 0.072(2) -0.0296(17) 0.0042(19) -0.0054(18)
C7 0.061(2) 0.060(2) 0.077(2) -0.042(2) 0.0153(19) -0.0003(19)
C8 0.050(2) 0.067(2) 0.062(2) -0.0307(18) 0.0171(16) -0.0080(18)
C9 0.0422(18) 0.058(2) 0.0430(16) -0.0204(15) 0.0104(14) -0.0104(16)
C10 0.066(2) 0.059(2) 0.0557(19) -0.0241(17) 0.0219(17) -0.0216(18)
C11 0.092(3) 0.103(3) 0.094(3) -0.051(3) 0.011(2) -0.043(3)
C12 0.116(3) 0.076(3) 0.075(2) -0.028(2) 0.032(2) -0.039(3)
C13 0.0421(17) 0.0439(18) 0.0327(15) -0.0128(13) 0.0054(13) -0.0033(14)
C14 0.0386(16) 0.0424(17) 0.0284(14) -0.0120(12) 0.0042(12) -0.0073(13)
C15 0.0346(15) 0.0376(16) 0.0293(13) -0.0100(12) 0.0054(12) -0.0087(13)
C16 0.0367(16) 0.0386(17) 0.0307(14) -0.0103(12) 0.0056(12) -0.0075(13)
C17 0.0375(17) 0.0494(19) 0.0362(15) -0.0137(14) 0.0042(13) -0.0036(15)
C18 0.0333(15) 0.0358(16) 0.0270(13) -0.0082(12) 0.0017(11) -0.0082(12)
C19 0.0362(16) 0.0372(16) 0.0295(13) -0.0101(12) 0.0030(12) -0.0094(13)
C20 0.0341(15) 0.0402(17) 0.0273(13) -0.0085(12) -0.0005(11) -0.0071(13)
C21 0.0423(17) 0.0457(18) 0.0242(13) -0.0113(12) 0.0007(12) -0.0060(14)
C22 0.0340(15) 0.0345(16) 0.0288(13) -0.0092(12) 0.0048(12) -0.0087(12)
C23 0.0332(15) 0.0399(17) 0.0277(13) -0.0086(12) 0.0030(11) -0.0069(13)
C24 0.0298(15) 0.0429(17) 0.0351(14) -0.0079(13) 0.0014(12) -0.0050(13)
C25 0.0380(16) 0.0362(16) 0.0298(14) -0.0093(12) -0.0010(12) -0.0051(13)
C26 0.0376(16) 0.0408(17) 0.0304(14) -0.0112(12) 0.0000(12) -0.0090(13)
C27 0.0439(17) 0.0424(18) 0.0275(13) -0.0140(12) 0.0006(12) -0.0058(14)
C28 0.0431(18) 0.057(2) 0.0355(15) -0.0109(14) 0.0020(13) -0.0038(15)
C29 0.060(2) 0.073(2) 0.0326(16) -0.0062(15) 0.0065(15) -0.0080(18)
C30 0.063(2) 0.078(3) 0.0347(17) -0.0075(16) -0.0035(16) -0.0048(19)
C31 0.0490(19) 0.064(2) 0.0370(16) -0.0119(15) -0.0082(14) -0.0023(17)
C32 0.0427(17) 0.0395(17) 0.0332(15) -0.0128(13) -0.0035(13) -0.0026(14)
C33 0.0392(17) 0.0383(17) 0.0380(15) -0.0133(13) -0.0014(13) -0.0038(13)
C34 0.0369(16) 0.0368(17) 0.0341(14) -0.0110(12) 0.0005(12) -0.0061(13)
C35 0.0464(18) 0.0500(19) 0.0386(15) -0.0126(14) 0.0016(13) -0.0130(15)
C36 0.0471(19) 0.059(2) 0.058(2) -0.0156(16) 0.0051(15) -0.0218(17)
C37 0.0387(18) 0.078(3) 0.062(2) -0.0214(18) -0.0024(16) -0.0203(17)
C38 0.0433(19) 0.067(2) 0.0460(17) -0.0211(16) -0.0091(15) -0.0099(16)
C40 0.366(17) 0.160(9) 0.134(7) -0.008(6) 0.015(8) -0.202(11)
C41 0.288(15) 0.131(9) 0.366(19) -0.047(10) 0.187(16) -0.103(10)
C42 0.46(2) 0.180(10) 0.38(2) -0.039(14) 0.20(2) -0.204(13)
C43 0.207(11) 0.173(11) 0.281(14) 0.074(9) -0.067(9) -0.119(9)
C44 0.274(13) 0.139(8) 0.185(9) -0.018(6) 0.012(9) -0.132(9)
C45 0.165(6) 0.101(4) 0.174(6) -0.023(5) 0.048(6) -0.080(4)
C50 0.072(6) 0.46(3) 0.41(2) -0.26(3) 0.108(10) -0.045(12)
C51 0.060(4) 0.479(18) 0.114(5) -0.135(7) -0.001(3) -0.030(6)
C52 0.100(7) 0.70(4) 0.241(13) -0.220(18) -0.024(8) 0.032(13)
C53 0.060(5) 0.60(2) 0.150(8) -0.066(12) 0.007(5) 0.039(8)
C54 0.093(8) 0.59(3) 0.34(2) -0.019(19) 0.083(11) 0.010(12)
C55 0.071(5) 0.51(2) 0.074(4) 0.061(6) 0.013(3) 0.025(7)
C46 0.54(2) 0.279(12) 0.216(9) 0.105(8) -0.173(11) -0.319(14)
N1 0.0376(13) 0.0418(14) 0.0318(12) -0.0161(10) 0.0045(10) -0.0004(11)
O1 0.0595(14) 0.0795(17) 0.0305(11) -0.0240(10) -0.0028(10) 0.0130(12)
O2 0.0451(14) 0.0864(18) 0.0448(12) -0.0268(12) -0.0053(10) 0.0167(12)
C56 0.138(7) 0.236(12) 0.429(18) -0.162(11) 0.134(9) -0.071(8)

loop_
_atom_type_symbol
_atom_type_description
_atom_type_scat_dispersion_real
_atom_type_scat_dispersion_imag
_atom_type_scat_source
C C 0.0033 0.0016 'International Tables Vol C Tables 4.2.6.8 and 6.1.1.4'
H H 0.0000 0.0000 'International Tables Vol C Tables 4.2.6.8 and 6.1.1.4'
N N 0.0061 0.0033 'International Tables Vol C Tables 4.2.6.8 and 6.1.1.4'
O O 0.0106 0.0060 'International Tables Vol C Tables 4.2.6.8 and 6.1.1.4'

loop_
_geom_angle_atom_site_label_1
_geom_angle_atom_site_label_2
_geom_angle_atom_site_label_3
_geom_angle
_geom_angle_site_symmetry_1
_geom_angle_site_symmetry_3
C9 C1 C2 122.7(3) . .
C9 C1 N1 119.5(3) . .
C2 C1 N1 117.7(2) . .
C1 C2 C6 117.2(3) . .
C1 C2 C3 122.8(3) . .
C6 C2 C3 120.0(3) . .
C5 C3 C2 112.1(3) . .
C5 C3 C4 111.0(4) . .
C2 C3 C4 110.7(3) . .
C5 C3 H3 107.6 . .
C2 C3 H3 107.6 . .
C4 C3 H3 107.6 . .
C3 C4 H4A 109.5 . .
C3 C4 H4B 109.5 . .
H4A C4 H4B 109.5 . .
C3 C4 H4C 109.5 . .
H4A C4 H4C 109.5 . .
H4B C4 H4C 109.5 . .
C3 C5 H5A 109.5 . .
C3 C5 H5B 109.5 . .
H5A C5 H5B 109.5 . .
C3 C5 H5C 109.5 . .
H5A C5 H5C 109.5 . .
H5B C5 H5C 109.5 . .
C7 C6 C2 121.3(3) . .
C7 C6 H6 119.4 . .
C2 C6 H6 119.4 . .
C6 C7 C8 120.5(3) . .
C6 C7 H7 119.8 . .
C8 C7 H7 119.8 . .
C7 C8 C9 121.0(3) . .
C7 C8 H8 119.5 . .
C9 C8 H8 119.5 . .
C1 C9 C8 117.3(3) . .
C1 C9 C10 122.8(3) . .
C8 C9 C10 119.9(3) . .
C9 C10 C12 111.8(3) . .
C9 C10 C11 111.4(3) . .
C12 C10 C11 110.1(3) . .
C9 C10 H10 107.8 . .
C12 C10 H10 107.8 . .
C11 C10 H10 107.8 . .
C10 C11 H11A 109.5 . .
C10 C11 H11B 109.5 . .
H11A C11 H11B 109.5 . .
C10 C11 H11C 109.5 . .
H11A C11 H11C 109.5 . .
H11B C11 H11C 109.5 . .
C10 C12 H12A 109.5 . .
C10 C12 H12B 109.5 . .
H12A C12 H12B 109.5 . .
C10 C12 H12C 109.5 . .
H12A C12 H12C 109.5 . .
H12B C12 H12C 109.5 . .
O1 C13 N1 120.3(2) . .
O1 C13 C14 123.0(3) . .
N1 C13 C14 116.7(2) . .
C21 C14 C15 120.2(2) . .
C21 C14 C13 119.9(2) . .
C15 C14 C13 119.8(2) . .
C18 C15 C16 119.4(2) . .
C18 C15 C14 119.5(2) . .
C16 C15 C14 121.1(2) . .
C24 C16 C15 120.5(2) 2_666 .
C24 C16 C17 119.3(2) 2_666 .
C15 C16 C17 120.1(2) . .
O2 C17 N1 120.1(2) . .
O2 C17 C16 123.3(2) . .
N1 C17 C16 116.5(2) . .
C15 C18 C22 119.8(2) . 2_666
C15 C18 C19 119.4(2) . .
C22 C18 C19 120.7(2) 2_666 .
C20 C19 C22 120.5(2) . .
C20 C19 C18 120.6(2) . .
C22 C19 C18 118.8(2) . .
C21 C20 C19 117.4(2) . .
C21 C20 C26 123.6(2) . .
C19 C20 C26 118.7(2) . .
C14 C21 C20 122.4(2) . .
C14 C21 H21 118.8 . .
C20 C21 H21 118.8 . .
C23 C22 C19 119.9(2) . .
C23 C22 C18 119.7(2) . 2_666
C19 C22 C18 120.3(2) . 2_666
C24 C23 C22 118.0(2) . .
C24 C23 C25 122.8(2) . .
C22 C23 C25 118.8(2) . .
C16 C24 C23 121.6(2) 2_666 .
C16 C24 H24 119.2 2_666 .
C23 C24 H24 119.2 . .
C26 C25 C23 119.3(2) . .
C26 C25 C34 118.6(2) . .
C23 C25 C34 122.1(2) . .
C25 C26 C20 118.7(2) . .
C25 C26 C27 118.1(2) . .
C20 C26 C27 123.2(2) . .
C28 C27 C32 118.2(2) . .
C28 C27 C26 121.9(2) . .
C32 C27 C26 119.3(2) . .
C29 C28 C27 121.4(3) . .
C29 C28 H28 119.3 . .
C27 C28 H28 119.3 . .
C28 C29 C30 120.2(3) . .
C28 C29 H29 119.9 . .
C30 C29 H29 119.9 . .
C31 C30 C29 119.8(3) . .
C31 C30 H30 120.1 . .
C29 C30 H30 120.1 . .
C30 C31 C32 121.7(3) . .
C30 C31 H31 119.2 . .
C32 C31 H31 119.2 . .
C31 C32 C27 118.6(3) . .
C31 C32 C33 122.1(3) . .
C27 C32 C33 119.4(2) . .
C38 C33 C34 118.0(3) . .
C38 C33 C32 123.0(2) . .
C34 C33 C32 119.0(2) . .
C35 C34 C33 118.2(2) . .
C35 C34 C25 121.7(2) . .
C33 C34 C25 119.4(2) . .
C36 C35 C34 122.4(3) . .
C36 C35 H35 118.8 . .
C34 C35 H35 118.8 . .
C35 C36 C37 119.2(3) . .
C35 C36 H36 120.4 . .
C37 C36 H36 120.4 . .
C38 C37 C36 120.1(3) . .
C38 C37 H37 120.0 . .
C36 C37 H37 120.0 . .
C37 C38 C33 122.0(3) . .
C37 C38 H38 119.0 . .
C33 C38 H38 119.0 . .
C46 C40 C41 115.3(11) . .
C46 C40 C45 124.7(11) . .
C41 C40 C45 120.0 . .
C42 C41 C40 120.0 . .
C42 C41 H41 120.0 . .
C40 C41 H41 120.0 . .
C41 C42 C43 120.0 . .
C41 C42 H42 120.0 . .
C43 C42 H42 120.0 . .
C44 C43 C42 120.0 . .
C44 C43 H43 120.0 . .
C42 C43 H43 120.0 . .
C45 C44 C43 120.0 . .
C45 C44 H44 120.0 . .
C43 C44 H44 120.0 . .
C44 C45 C40 120.0 . .
C44 C45 H45 120.0 . .
C40 C45 H45 120.0 . .
C56 C50 C51 118.3(8) . .
C56 C50 C55 121.4(8) . .
C51 C50 C55 120.0 . .
C50 C51 C52 120.0 . .
C50 C51 H51 120.0 . .
C52 C51 H51 120.0 . .
C51 C52 C53 120.0 . .
C51 C52 H52 120.0 . .
C53 C52 H52 120.0 . .
C54 C53 C52 120.0 . .
C54 C53 H53 120.0 . .
C52 C53 H53 120.0 . .
C53 C54 C55 120.0 . .
C53 C54 H54 120.0 . .
C55 C54 H54 120.0 . .
C54 C55 C50 120.0 . .
C54 C55 H55 120.0 . .
C50 C55 H55 120.0 . .
C40 C46 H46A 109.5 . .
C40 C46 H46B 109.5 . .
H46A C46 H46B 109.5 . .
C40 C46 H46C 109.5 . .
H46A C46 H46C 109.5 . .
H46B C46 H46C 109.5 . .
C13 N1 C17 125.3(2) . .
C13 N1 C1 117.4(2) . .
C17 N1 C1 117.2(2) . .
C50 C56 H56A 109.5 . .
C50 C56 H56B 109.5 . .
H56A C56 H56B 109.5 . .
C50 C56 H56C 109.5 . .
H56A C56 H56C 109.5 . .
H56B C56 H56C 109.5 . .

loop_
_geom_bond_atom_site_label_1
_geom_bond_atom_site_label_2
_geom_bond_distance
_geom_bond_site_symmetry_2
C1 C9 1.384(4) .
C1 C2 1.392(4) .
C1 N1 1.455(3) .
C2 C6 1.396(4) .
C2 C3 1.515(4) .
C3 C5 1.513(5) .
C3 C4 1.516(5) .
C3 H3 0.9800 .
C4 H4A 0.9600 .
C4 H4B 0.9600 .
C4 H4C 0.9600 .
C5 H5A 0.9600 .
C5 H5B 0.9600 .
C5 H5C 0.9600 .
C6 C7 1.358(5) .
C6 H6 0.9300 .
C7 C8 1.371(5) .
C7 H7 0.9300 .
C8 C9 1.398(4) .
C8 H8 0.9300 .
C9 C10 1.504(4) .
C10 C12 1.514(5) .
C10 C11 1.534(5) .
C10 H10 0.9800 .
C11 H11A 0.9600 .
C11 H11B 0.9600 .
C11 H11C 0.9600 .
C12 H12A 0.9600 .
C12 H12B 0.9600 .
C12 H12C 0.9600 .
C13 O1 1.211(3) .
C13 N1 1.400(3) .
C13 C14 1.482(4) .
C14 C21 1.372(4) .
C14 C15 1.414(3) .
C15 C18 1.399(3) .
C15 C16 1.410(4) .
C16 C24 1.370(3) 2_666
C16 C17 1.476(4) .
C17 O2 1.212(3) .
C17 N1 1.405(3) .
C18 C22 1.425(3) 2_666
C18 C19 1.425(3) .
C19 C20 1.417(3) .
C19 C22 1.419(3) .
C20 C21 1.407(4) .
C20 C26 1.454(4) .
C21 H21 0.9300 .
C22 C23 1.415(3) .
C22 C18 1.425(3) 2_666
C23 C24 1.411(4) .
C23 C25 1.445(3) .
C24 C16 1.370(3) 2_666
C24 H24 0.9300 .
C25 C26 1.392(4) .
C25 C34 1.460(4) .
C26 C27 1.464(3) .
C27 C28 1.403(4) .
C27 C32 1.412(4) .
C28 C29 1.372(4) .
C28 H28 0.9300 .
C29 C30 1.375(4) .
C29 H29 0.9300 .
C30 C31 1.370(4) .
C30 H30 0.9300 .
C31 C32 1.398(4) .
C31 H31 0.9300 .
C32 C33 1.456(4) .
C33 C38 1.401(4) .
C33 C34 1.412(3) .
C34 C35 1.399(4) .
C35 C36 1.367(4) .
C35 H35 0.9300 .
C36 C37 1.381(4) .
C36 H36 0.9300 .
C37 C38 1.366(4) .
C37 H37 0.9300 .
C38 H38 0.9300 .
C40 C46 1.369(8) .
C40 C41 1.3900 .
C40 C45 1.3900 .
C41 C42 1.3900 .
C41 H41 0.9300 .
C42 C43 1.3900 .
C42 H42 0.9300 .
C43 C44 1.3900 .
C43 H43 0.9300 .
C44 C45 1.3900 .
C44 H44 0.9300 .
C45 H45 0.9300 .
C50 C56 1.226(8) .
C50 C51 1.3900 .
C50 C55 1.3900 .
C51 C52 1.3900 .
C51 H51 0.9300 .
C52 C53 1.3900 .
C52 H52 0.9300 .
C53 C54 1.3900 .
C53 H53 0.9300 .
C54 C55 1.3900 .
C54 H54 0.9300 .
C55 H55 0.9300 .
C46 H46A 0.9600 .
C46 H46B 0.9600 .
C46 H46C 0.9600 .
C56 H56A 0.9600 .
C56 H56B 0.9600 .
C56 H56C 0.9600 .
